data_7250090
loop_
_publ_author_name
'Horikoshi, Ryo'
'Inoue, Ryota'
'Sumitani, Ryo'
'Takahashi, Kazuyuki'
'Mochida, Tomoyuki'

_publ_section_title
;
 Synthesis and structural characterization of the racemic and meso forms
 of 2,2&#x2032;&#x2032;-dibromo-1,1&#x2032;&#x2032;-biferrocenes and their
 mixed-valence salts
;
_journal_issue 15
_journal_name_full CrystEngComm
_journal_page_first 2371
_journal_page_last 2381
_journal_paper_doi 10.1039/D5CE00076A
_journal_volume 27
_journal_year 2025
_chemical_formula_moiety 'C11 H8 Br Fe N'
_chemical_formula_sum 'C11 H8 Br Fe N'
_chemical_formula_weight 289.94
_chemical_name_common FcBrCN
_space_group_crystal_system orthorhombic
_space_group_IT_number 19
_space_group_name_Hall 'P 2ac 2ab'
_space_group_name_H-M_alt 'P 21 21 21'
_atom_sites_solution_hydrogens geom
_atom_sites_solution_primary dual
_atom_sites_solution_secondary difmap
_audit_update_record
;
2023-03-21 deposited with the CCDC.	2025-03-11 downloaded from the CCDC.
;
_cell_angle_alpha 90
_cell_angle_beta 90
_cell_angle_gamma 90
_cell_formula_units_Z 4
_cell_length_a 9.018(8)
_cell_length_b 10.319(9)
_cell_length_c 10.748(10)
_cell_measurement_reflns_used 4565
_cell_measurement_temperature 90.(2)
_cell_measurement_theta_max 27.4979
_cell_measurement_theta_min 2.7500
_cell_volume 1000.2(16)
_computing_cell_refinement 'SAINT V8.38A (Bruker AXS Inc., 2017)'
_computing_data_collection 'SAINT V8.38A (Bruker AXS Inc., 2017)'
_computing_data_reduction 'SAINT V8.38A (Bruker AXS Inc., 2017)'
_computing_molecular_graphics 'shelXle (C.B. Huebschle, rev 833)'
_computing_publication_material 'Generate Report (Bruker AXS Inc., 2017)'
_computing_structure_refinement 'SHELXL-2016/6 (Sheldrick, 2016)'
_computing_structure_solution 'SHELXT 2014/5 (Sheldrick, 2014)'
_diffrn_ambient_temperature 90.(2)
_diffrn_detector_area_resol_mean 8.3333
_diffrn_measured_fraction_theta_full 0.998
_diffrn_measured_fraction_theta_max 0.998
_diffrn_measurement_device_type 'Bruker APEXII CCD area detector'
_diffrn_measurement_method 'phi and omega scans'
_diffrn_radiation_monochromator 'Bruker Helios multilayer confocal mirror'
_diffrn_radiation_source 'Bruker TXS fine-focus rotating anode'
_diffrn_radiation_type MoK\a
_diffrn_radiation_wavelength 0.71073
_diffrn_reflns_av_R_equivalents 0.0271
_diffrn_reflns_av_unetI/netI 0.0398
_diffrn_reflns_limit_h_max 11
_diffrn_reflns_limit_h_min -11
_diffrn_reflns_limit_k_max 13
_diffrn_reflns_limit_k_min -5
_diffrn_reflns_limit_l_max 13
_diffrn_reflns_limit_l_min -13
_diffrn_reflns_number 5561
_diffrn_reflns_theta_full 27.35
_diffrn_reflns_theta_max 27.35
_diffrn_reflns_theta_min 2.74
_diffrn_source 'rotating-anode X-ray tube'
_diffrn_source_type 'Bruker Turbo X-ray Source'
_exptl_absorpt_coefficient_mu 5.455
_exptl_absorpt_correction_T_max 0.64
_exptl_absorpt_correction_T_min 0.35
_exptl_absorpt_correction_type multi-scan
_exptl_absorpt_process_details
;
SADABS-2016/2 - Bruker AXS area detector scaling and absorption correction
;
_exptl_crystal_colour orange
_exptl_crystal_density_diffrn 1.925
_exptl_crystal_density_method 'not measured'
_exptl_crystal_description block
_exptl_crystal_F_000 568
_exptl_crystal_size_max 0.532
_exptl_crystal_size_mid 0.147
_exptl_crystal_size_min 0.090
_refine_diff_density_max 0.583
_refine_diff_density_min -0.445
_refine_ls_abs_structure_details
;

Refined as an inversion twin.
;
_refine_ls_abs_structure_Flack 0.024(12)
_refine_ls_extinction_method none
_refine_ls_goodness_of_fit_ref 1.079
_refine_ls_hydrogen_treatment constr
_refine_ls_matrix_type full
_refine_ls_number_parameters 128
_refine_ls_number_reflns 2209
_refine_ls_number_restraints 18
_refine_ls_restrained_S_all 1.085
_refine_ls_R_factor_all 0.0212
_refine_ls_R_factor_gt 0.0200
_refine_ls_shift/su_max 0.002
_refine_ls_shift/su_mean 0.000
_refine_ls_structure_factor_coef Fsqd
_refine_ls_weighting_details 'w=1/[\s^2^(Fo^2^)+(0.0090P)^2^] where P=(Fo^2^+2Fc^2^)/3'
_refine_ls_weighting_scheme calc
_refine_ls_wR_factor_gt 0.0496
_refine_ls_wR_factor_ref 0.0500
_reflns_number_gt 2102
_reflns_number_total 2209
_reflns_threshold_expression 'I > 2\s(I)'
_cod_data_source_file d5ce00076a2.cif
_cod_data_source_block TDBBF
_cod_depositor_comments
;
The following automatic conversions were performed:

data item '_exptl_absorpt_correction_type' value 'Multi-Scan' was
changed to 'multi-scan' in accordance with the
/home/data/users/saulius/crontab/automatic-downloads/rss-feeds/RSC/lib/dictionaries/cif_core.dic
dictionary named 'cif_core.dic' version 2.4.2 last updated on
2011-04-26.

Automatic conversion script
Id: cif_fix_values 8170 2020-07-09 18:12:32Z antanas 

 Adding full bibliography for 7250089--7250092.cif.
;
_cod_database_code 7250090

loop_
_space_group_symop_operation_xyz
'x, y, z'
'-x+1/2, -y, z+1/2'
'-x, y+1/2, -z+1/2'
'x+1/2, -y+1/2, -z'

loop_
_atom_site_type_symbol
_atom_site_label
_atom_site_fract_x
_atom_site_fract_y
_atom_site_fract_z
_atom_site_U_iso_or_equiv
_atom_site_adp_type
_atom_site_calc_flag
_atom_site_refinement_flags_adp
_atom_site_refinement_flags_occupancy
_atom_site_refinement_flags_posn
_atom_site_occupancy
_atom_site_disorder_assembly
_atom_site_disorder_group
Br Br1 0.58420(3) 0.64678(3) 0.31346(3) 0.01622(10) Uani d . . . 1 . .
Fe Fe1 0.22164(4) 0.64523(4) 0.18738(4) 0.00837(11) Uani d . . . 1 . .
N N1 0.3129(3) 0.9026(3) 0.4677(3) 0.0224(7) Uani d U . . 1 . .
C C1 0.2029(4) 0.4783(4) 0.2904(4) 0.0231(8) Uani d . . . 1 . .
H H1 0.280473 0.438473 0.336338 0.028 Uiso calc U . R 1 . .
C C2 0.1653(4) 0.4526(3) 0.1638(3) 0.0208(8) Uani d . . . 1 . .
H H2 0.213263 0.391834 0.11099 0.025 Uiso calc U . R 1 . .
C C3 0.0436(4) 0.5337(3) 0.1301(3) 0.0176(8) Uani d . . . 1 . .
H H3 -0.003335 0.537025 0.051062 0.021 Uiso calc U . R 1 . .
C C4 0.0052(4) 0.6084(4) 0.2365(3) 0.0188(8) Uani d . . . 1 . .
H H4 -0.072539 0.670443 0.240702 0.023 Uiso calc U . R 1 . .
C C5 0.1026(4) 0.5749(4) 0.3357(3) 0.0230(8) Uani d . . . 1 . .
H H5 0.101356 0.610368 0.417263 0.028 Uiso calc U . R 1 . .
C C6 0.3250(4) 0.8074(3) 0.2484(3) 0.0111(7) Uani d U . . 1 . .
C C7 0.4322(3) 0.7118(3) 0.2093(3) 0.0096(6) Uani d . . . 1 . .
C C8 0.4068(4) 0.6835(3) 0.0812(3) 0.0130(7) Uani d . . . 1 . .
H H8 0.460749 0.623507 0.031707 0.016 Uiso calc U . R 1 . .
C C9 0.2850(4) 0.7621(3) 0.0408(3) 0.0140(7) Uani d . . . 1 . .
H H9 0.244788 0.763086 -0.040924 0.017 Uiso calc U . R 1 . .
C C10 0.2337(4) 0.8385(3) 0.1424(3) 0.0121(6) Uani d . . . 1 . .
H H10 0.154043 0.898809 0.14062 0.014 Uiso calc U . R 1 . .
C C12 0.3167(3) 0.8618(3) 0.3754(3) 0.0108(6) Uani d U . . 1 . .

loop_
_atom_site_aniso_label
_atom_site_aniso_U_11
_atom_site_aniso_U_22
_atom_site_aniso_U_33
_atom_site_aniso_U_12
_atom_site_aniso_U_13
_atom_site_aniso_U_23
Br1 0.01196(15) 0.01573(16) 0.02097(17) 0.00197(14) -0.00219(14) -0.00001(18)
Fe1 0.0096(2) 0.0066(2) 0.0090(2) -0.00073(17) 0.00048(18) 0.0004(3)
N1 0.0176(15) 0.0213(16) 0.0283(18) 0.0030(14) -0.0025(14) 0.0030(14)
C1 0.0227(17) 0.0176(18) 0.029(2) -0.0073(16) -0.0058(17) 0.0162(17)
C2 0.0240(18) 0.0108(17) 0.028(2) -0.0069(15) 0.0043(16) 0.0011(15)
C3 0.0170(17) 0.0171(18) 0.0187(17) -0.0092(15) -0.0026(15) -0.0005(15)
C4 0.0102(15) 0.0211(19) 0.0251(19) -0.0023(15) 0.0052(14) -0.0006(15)
C5 0.0246(19) 0.030(2) 0.0140(18) -0.0154(18) 0.0040(15) 0.0016(16)
C6 0.0149(17) 0.0071(16) 0.0113(17) -0.0014(14) -0.0010(12) -0.0006(12)
C7 0.0097(13) 0.0088(15) 0.0102(15) -0.0018(12) 0.0005(13) 0.0031(13)
C8 0.0145(15) 0.0123(15) 0.0121(16) -0.0043(13) 0.0069(14) -0.0016(13)
C9 0.0199(17) 0.0138(16) 0.0082(15) -0.0052(14) -0.0003(13) 0.0015(14)
C10 0.0161(15) 0.0062(15) 0.0140(15) 0.0003(14) -0.0031(13) 0.0007(13)
C12 0.0092(10) 0.0070(10) 0.0161(11) 0.0008(10) -0.0007(9) -0.0003(10)

loop_
_atom_type_symbol
_atom_type_description
_atom_type_scat_dispersion_real
_atom_type_scat_dispersion_imag
_atom_type_scat_source
C C 0.0033 0.0016 'International Tables Vol C Tables 4.2.6.8 and 6.1.1.4'
H H 0.0000 0.0000 'International Tables Vol C Tables 4.2.6.8 and 6.1.1.4'
Br Br -0.2901 2.4595 'International Tables Vol C Tables 4.2.6.8 and 6.1.1.4'
Fe Fe 0.3463 0.8444 'International Tables Vol C Tables 4.2.6.8 and 6.1.1.4'
N N 0.0061 0.0033 'International Tables Vol C Tables 4.2.6.8 and 6.1.1.4'

loop_
_geom_angle_atom_site_label_1
_geom_angle_atom_site_label_2
_geom_angle_atom_site_label_3
_geom_angle_site_symmetry_1
_geom_angle_site_symmetry_3
_geom_angle
_geom_angle_publ_flag
C6 Fe1 C7 . . 41.69(13) ?
C6 Fe1 C5 . . 106.31(14) ?
C7 Fe1 C5 . . 121.16(14) ?
C6 Fe1 C1 . . 123.79(15) ?
C7 Fe1 C1 . . 107.33(14) ?
C5 Fe1 C1 . . 40.77(15) ?
C6 Fe1 C10 . . 41.40(13) ?
C7 Fe1 C10 . . 69.51(13) ?
C5 Fe1 C10 . . 123.57(14) ?
C1 Fe1 C10 . . 160.86(15) ?
C6 Fe1 C4 . . 120.40(15) ?
C7 Fe1 C4 . . 156.75(14) ?
C5 Fe1 C4 . . 40.54(14) ?
C1 Fe1 C4 . . 68.22(16) ?
C10 Fe1 C4 . . 106.82(15) ?
C6 Fe1 C8 . . 69.40(13) ?
C7 Fe1 C8 . . 40.76(13) ?
C5 Fe1 C8 . . 157.05(14) ?
C1 Fe1 C8 . . 121.72(15) ?
C10 Fe1 C8 . . 68.96(13) ?
C4 Fe1 C8 . . 161.12(14) ?
C6 Fe1 C9 . . 68.73(13) ?
C7 Fe1 C9 . . 68.44(13) ?
C5 Fe1 C9 . . 160.57(15) ?
C1 Fe1 C9 . . 157.47(16) ?
C10 Fe1 C9 . . 40.45(12) ?
C4 Fe1 C9 . . 124.47(15) ?
C8 Fe1 C9 . . 40.65(13) ?
C6 Fe1 C2 . . 161.35(14) ?
C7 Fe1 C2 . . 124.65(13) ?
C5 Fe1 C2 . . 68.11(15) ?
C1 Fe1 C2 . . 40.50(16) ?
C10 Fe1 C2 . . 156.55(14) ?
C4 Fe1 C2 . . 67.73(16) ?
C8 Fe1 C2 . . 108.39(14) ?
C9 Fe1 C2 . . 122.42(15) ?
C6 Fe1 C3 . . 155.96(14) ?
C7 Fe1 C3 . . 161.30(14) ?
C5 Fe1 C3 . . 68.21(15) ?
C1 Fe1 C3 . . 68.28(15) ?
C10 Fe1 C3 . . 120.72(14) ?
C4 Fe1 C3 . . 40.31(14) ?
C8 Fe1 C3 . . 124.80(14) ?
C9 Fe1 C3 . . 108.22(14) ?
C2 Fe1 C3 . . 40.37(14) ?
C2 C1 C5 . . 107.7(3) ?
C2 C1 Fe1 . . 70.2(2) ?
C5 C1 Fe1 . . 69.6(2) ?
C2 C1 H1 . . 126.1 ?
C5 C1 H1 . . 126.1 ?
Fe1 C1 H1 . . 125.6 ?
C1 C2 C3 . . 108.4(3) ?
C1 C2 Fe1 . . 69.3(2) ?
C3 C2 Fe1 . . 69.9(2) ?
C1 C2 H2 . . 125.8 ?
C3 C2 H2 . . 125.8 ?
Fe1 C2 H2 . . 126.6 ?
C4 C3 C2 . . 107.5(3) ?
C4 C3 Fe1 . . 69.4(2) ?
C2 C3 Fe1 . . 69.7(2) ?
C4 C3 H3 . . 126.2 ?
C2 C3 H3 . . 126.2 ?
Fe1 C3 H3 . . 126.2 ?
C3 C4 C5 . . 108.7(3) ?
C3 C4 Fe1 . . 70.3(2) ?
C5 C4 Fe1 . . 69.6(2) ?
C3 C4 H4 . . 125.7 ?
C5 C4 H4 . . 125.7 ?
Fe1 C4 H4 . . 126.0 ?
C4 C5 C1 . . 107.7(3) ?
C4 C5 Fe1 . . 69.9(2) ?
C1 C5 Fe1 . . 69.6(2) ?
C4 C5 H5 . . 126.1 ?
C1 C5 H5 . . 126.1 ?
Fe1 C5 H5 . . 125.9 ?
C10 C6 C7 . . 107.7(3) ?
C10 C6 C12 . . 128.1(3) ?
C7 C6 C12 . . 124.2(3) ?
C10 C6 Fe1 . . 70.43(19) ?
C7 C6 Fe1 . . 69.44(19) ?
C12 C6 Fe1 . . 126.1(2) ?
C8 C7 C6 . . 108.3(3) ?
C8 C7 Br1 . . 127.9(2) ?
C6 C7 Br1 . . 123.7(2) ?
C8 C7 Fe1 . . 70.67(18) ?
C6 C7 Fe1 . . 68.86(18) ?
Br1 C7 Fe1 . . 128.69(17) ?
C7 C8 C9 . . 107.4(3) ?
C7 C8 Fe1 . . 68.57(18) ?
C9 C8 Fe1 . . 69.83(19) ?
C7 C8 H8 . . 126.3 ?
C9 C8 H8 . . 126.3 ?
Fe1 C8 H8 . . 126.9 ?
C10 C9 C8 . . 109.3(3) ?
C10 C9 Fe1 . . 69.41(19) ?
C8 C9 Fe1 . . 69.52(19) ?
C10 C9 H9 . . 125.4 ?
C8 C9 H9 . . 125.4 ?
Fe1 C9 H9 . . 127.3 ?
C9 C10 C6 . . 107.3(3) ?
C9 C10 Fe1 . . 70.14(19) ?
C6 C10 Fe1 . . 68.18(18) ?
C9 C10 H10 . . 126.4 ?
C6 C10 H10 . . 126.4 ?
Fe1 C10 H10 . . 126.9 ?
N1 C12 C6 . . 178.7(4) ?

loop_
_geom_bond_atom_site_label_1
_geom_bond_atom_site_label_2
_geom_bond_site_symmetry_2
_geom_bond_distance
_geom_bond_publ_flag
Br1 C7 . 1.893(3) ?
Fe1 C6 . 2.025(4) ?
Fe1 C7 . 2.033(3) ?
Fe1 C5 . 2.054(4) ?
Fe1 C1 . 2.054(4) ?
Fe1 C10 . 2.055(4) ?
Fe1 C4 . 2.058(4) ?
Fe1 C8 . 2.061(3) ?
Fe1 C9 . 2.065(3) ?
Fe1 C2 . 2.067(4) ?
Fe1 C3 . 2.070(3) ?
N1 C12 . 1.078(4) ?
C1 C2 . 1.427(6) ?
C1 C5 . 1.431(5) ?
C1 H1 . 0.95 ?
C2 C3 . 1.427(5) ?
C2 H2 . 0.95 ?
C3 C4 . 1.422(5) ?
C3 H3 . 0.95 ?
C4 C5 . 1.424(5) ?
C4 H4 . 0.95 ?
C5 H5 . 0.95 ?
C6 C10 . 1.443(4) ?
C6 C7 . 1.444(5) ?
C6 C12 . 1.478(4) ?
C7 C8 . 1.426(4) ?
C8 C9 . 1.433(5) ?
C8 H8 . 0.95 ?
C9 C10 . 1.424(5) ?
C9 H9 . 0.95 ?
C10 H10 . 0.95 ?
